data_2217442
loop_
_publ_author_name
'Gerasimenko, A. V.'
'Karaseva, E. T.'
'Polishchuk, A. V.'

_publ_section_title
;
 Bis(dihydrogen norfloxacinium)
 tri-\m~2~-chlorido-bis[trichloridobismuthate(III)] chloride dihydrate
;
_journal_coeditor_code CF2178
_journal_issue 2
_journal_name_full 'Acta Crystallographica Section E'
_journal_page_first m378
_journal_page_last m378
_journal_paper_doi 10.1107/S1600536808001244
_journal_volume 64
_journal_year 2008
_chemical_formula_iupac '(C16 H20 F N3 O3)2 [Bi2 Cl9] Cl , 2H2 O'
_chemical_formula_moiety '2C16 H20 F N3 O3 2+ , Bi2 Cl9 3- , Cl - , 2H2 O'
_chemical_formula_structural '(Bi2 Cl9) (C16 H20 F N3 O3)2 (H2 O)2 Cl'
_chemical_formula_sum 'C32 H44 Bi2 Cl10 F2 N6 O8'
_chemical_formula_weight 1451.19
_chemical_name_common
;
Bis(dihydrogen norfloxacinium)
tri-\m~2~-chlorido-bis[trichloridobismuthate(III)]
chloride dihydrate
;
_chemical_name_systematic
;
(3-carboxy-1-ethyl-6-fluoro-7-piperazin-4-ium-1-yl-1H-quinolin-4-
ylidene)oxonium tri-\m~2~-chlorido-bis[trichloridobismuthate(III)]
chloride dihydrate]
;
_space_group_IT_number 15
_space_group_name_Hall '-C 2yc'
_symmetry_cell_setting monoclinic
_symmetry_space_group_name_Hall '-C 2yc'
_symmetry_space_group_name_H-M 'C 1 2/c 1'
_atom_sites_solution_hydrogens geom
_atom_sites_solution_primary direct
_atom_sites_solution_secondary difmap
_audit_creation_method SHELXL97
_cell_angle_alpha 90.00
_cell_angle_beta 92.798(2)
_cell_angle_gamma 90.00
_cell_formula_units_Z 4
_cell_length_a 13.9109(12)
_cell_length_b 22.7104(19)
_cell_length_c 14.5964(12)
_cell_measurement_reflns_used 951
_cell_measurement_temperature 203(2)
_cell_measurement_theta_max 30.627
_cell_measurement_theta_min 3.851
_cell_volume 4605.8(7)
_computing_cell_refinement 'SAINT (Bruker, 2003)'
_computing_data_collection 'SMART (Bruker, 1998)'
_computing_data_reduction 'SAINT (Bruker, 2003)'
_computing_molecular_graphics 'XP in SHELXTL (Sheldrick, 2008)'
_computing_publication_material 'publCIF (Version 1.9.0; Westrip, 2008)'
_computing_structure_refinement 'SHELXTL (Sheldrick, 2008)'
_computing_structure_solution 'SHELXTL (Sheldrick, 2008)'
_diffrn_ambient_temperature 203(2)
_diffrn_detector_area_resol_mean 8.33
_diffrn_measured_fraction_theta_full 0.990
_diffrn_measured_fraction_theta_max 0.911
_diffrn_measurement_device_type 'Bruker SMART 1000 CCD area-detector'
_diffrn_measurement_method '\f and \w'
_diffrn_radiation_monochromator graphite
_diffrn_radiation_source 'fine-focus sealed tube'
_diffrn_radiation_type MoK\a
_diffrn_radiation_wavelength 0.71073
_diffrn_reflns_av_R_equivalents 0.0306
_diffrn_reflns_av_sigmaI/netI 0.0371
_diffrn_reflns_limit_h_max 15
_diffrn_reflns_limit_h_min -20
_diffrn_reflns_limit_k_max 32
_diffrn_reflns_limit_k_min -31
_diffrn_reflns_limit_l_max 14
_diffrn_reflns_limit_l_min -20
_diffrn_reflns_number 16736
_diffrn_reflns_theta_full 27.50
_diffrn_reflns_theta_max 31.47
_diffrn_reflns_theta_min 3.59
_exptl_absorpt_coefficient_mu 8.273
_exptl_absorpt_correction_T_max 0.334
_exptl_absorpt_correction_T_min 0.180
_exptl_absorpt_correction_type gaussian
_exptl_absorpt_process_details '(SADABS; Bruker, 2003)'
_exptl_crystal_colour yellow
_exptl_crystal_density_diffrn 2.093
_exptl_crystal_density_method 'not measured'
_exptl_crystal_description prism
_exptl_crystal_F_000 2784
_exptl_crystal_size_max 0.27
_exptl_crystal_size_mid 0.22
_exptl_crystal_size_min 0.17
_refine_diff_density_max 1.584
_refine_diff_density_min -0.842
_refine_ls_extinction_coef 0.000362(17)
_refine_ls_extinction_expression Fc^*^=kFc[1+0.001xFc^2^\l^3^/sin(2\q)]^-1/4^
_refine_ls_extinction_method 'SHELXL97 (Sheldrick, 2008)'
_refine_ls_goodness_of_fit_ref 1.062
_refine_ls_hydrogen_treatment mixed
_refine_ls_matrix_type full
_refine_ls_number_parameters 282
_refine_ls_number_reflns 6987
_refine_ls_number_restraints 1
_refine_ls_restrained_S_all 1.062
_refine_ls_R_factor_all 0.0309
_refine_ls_R_factor_gt 0.0246
_refine_ls_shift/su_max 0.012
_refine_ls_shift/su_mean 0.000
_refine_ls_structure_factor_coef Fsqd
_refine_ls_weighting_details 'calc w = 1/[\s^2^(Fo^2^)+(0.0269P)^2^+1.9407P] where P=(Fo^2^+2Fc^2^)/3'
_refine_ls_weighting_scheme calc
_refine_ls_wR_factor_gt 0.0586
_refine_ls_wR_factor_ref 0.0609
_reflns_number_gt 6081
_reflns_number_total 6987
_reflns_threshold_expression I>2\s(I)
_cod_data_source_file cf2178.cif
_cod_data_source_block I
_cod_depositor_comments
;
The following automatic conversions were performed:
'_exptl_absorpt_correction_type' value 'Gaussian' changed to 'gaussian'
according to '/home/saulius/struct/CIF-dictionaries/cif_core.dic'
dictionary named 'cif_core.dic' version 2.4.1 from 2010-06-29.

Automatic conversion script
Id: cif_fix_enum 1527 2010-12-29 10:47:43Z saulius 

The following automatic conversions were performed:

'_exptl_absorpt_correction_type' value 'Gaussian' changed to
'gaussian' according to
/home/saulius/struct/CIF-dictionaries/cif_core.dic dictionary named
'cif_core.dic' version 2.4.1 from 2010-06-29.

Automatic conversion script
Id: cif_fix_values 1715 2011-07-08 13:25:40Z adriana 
;
_cod_original_sg_symbol_H-M C2/c
_cod_database_code 2217442
_cod_database_fobs_code 2217442

loop_
_symmetry_equiv_pos_as_xyz
'x, y, z'
'-x, y, -z+1/2'
'x+1/2, y+1/2, z'
'-x+1/2, y+1/2, -z+1/2'
'-x, -y, -z'
'x, -y, z-1/2'
'-x+1/2, -y+1/2, -z'
'x+1/2, -y+1/2, z-1/2'

loop_
_atom_site_type_symbol
_atom_site_label
_atom_site_fract_x
_atom_site_fract_y
_atom_site_fract_z
_atom_site_U_iso_or_equiv
_atom_site_adp_type
_atom_site_calc_flag
_atom_site_refinement_flags
_atom_site_occupancy
Bi Bi1 0.125399(5) 0.231497(3) 0.205209(5) 0.01711(2) Uani d . 1
Cl Cl1 0.0000 0.13708(3) 0.2500 0.02433(15) Uani d S 1
Cl Cl2 0.06458(4) 0.26380(2) 0.38711(4) 0.02637(11) Uani d . 1
Cl Cl3 0.16112(4) 0.18802(2) 0.04945(3) 0.02670(11) Uani d . 1
Cl Cl4 0.27484(4) 0.18468(3) 0.28222(4) 0.03193(13) Uani d . 1
Cl Cl5 0.20122(4) 0.33350(2) 0.18044(4) 0.03441(13) Uani d . 1
Cl Cl6 0.5000 0.48180(3) 0.2500 0.0356(2) Uani d S 1
F F1 0.75259(8) 0.46603(5) 0.43340(9) 0.0275(3) Uani d . 1
O O1 1.25735(10) 0.45323(6) 0.28600(10) 0.0262(3) Uani d . 1
O O2 1.32428(11) 0.54074(6) 0.32107(12) 0.0317(4) Uani d . 1
H H2 1.3714 0.5259 0.2970 0.048 Uiso calc R 1
O O3 1.08058(10) 0.43447(6) 0.32403(10) 0.0225(3) Uani d . 1
H H3 1.1348 0.4259 0.3067 0.034 Uiso calc R 1
O O4 0.42564(14) 0.36716(10) 0.14845(15) 0.0632(6) Uani d D 1
H H4A 0.3777(12) 0.3561(14) 0.152(3) 0.076 Uiso d D 1
H H4B 0.429(3) 0.3968(8) 0.165(2) 0.076 Uiso d D 1
N N1 1.07419(11) 0.60588(7) 0.41452(11) 0.0167(3) Uani d . 1
N N2 0.73624(11) 0.58287(7) 0.48464(11) 0.0200(4) Uani d . 1
N N3 0.56019(12) 0.64241(8) 0.52271(13) 0.0275(4) Uani d . 1
H H3A 0.5558 0.6702 0.4778 0.033 Uiso calc R 1
H H3B 0.5084 0.6464 0.5579 0.033 Uiso calc R 1
C C1 1.15439(13) 0.58404(8) 0.38258(13) 0.0184(4) Uani d . 1
H H1 1.2091 0.6083 0.3820 0.022 Uiso calc R 1
C C2 1.16090(13) 0.52665(8) 0.34983(13) 0.0179(4) Uani d . 1
C C3 1.08010(13) 0.48980(8) 0.35148(13) 0.0172(4) Uani d . 1
C C4 0.99316(13) 0.51308(8) 0.38424(13) 0.0167(4) Uani d . 1
C C5 0.91002(14) 0.47809(8) 0.38934(13) 0.0192(4) Uani d . 1
H H5 0.9105 0.4386 0.3700 0.023 Uiso calc R 1
C C6 0.82924(13) 0.50185(8) 0.42245(13) 0.0193(4) Uani d . 1
C C7 0.82172(13) 0.56183(8) 0.45095(13) 0.0180(4) Uani d . 1
C C8 0.90503(13) 0.59551(8) 0.44819(13) 0.0176(4) Uani d . 1
H H8 0.9043 0.6348 0.4684 0.021 Uiso calc R 1
C C9 0.99058(13) 0.57178(8) 0.41560(13) 0.0170(4) Uani d . 1
C C10 1.07597(14) 0.66786(8) 0.44871(14) 0.0211(4) Uani d . 1
H H10A 1.1427 0.6794 0.4639 0.025 Uiso calc R 1
H H10B 1.0406 0.6701 0.5050 0.025 Uiso calc R 1
C C11 1.03232(16) 0.71041(9) 0.37950(16) 0.0282(5) Uani d . 1
H H11A 1.0642 0.7065 0.3222 0.042 Uiso calc R 1
H H11B 1.0403 0.7503 0.4023 0.042 Uiso calc R 1
H H11C 0.9643 0.7019 0.3694 0.042 Uiso calc R 1
C C12 1.25206(14) 0.50349(9) 0.31606(14) 0.0213(4) Uani d . 1
C C13 0.73860(14) 0.64186(9) 0.52505(14) 0.0228(4) Uani d . 1
H H13A 0.7405 0.6714 0.4763 0.027 Uiso calc R 1
H H13B 0.7969 0.6463 0.5650 0.027 Uiso calc R 1
C C14 0.65017(15) 0.65186(10) 0.58046(16) 0.0270(5) Uani d . 1
H H14A 0.6516 0.6247 0.6327 0.032 Uiso calc R 1
H H14B 0.6511 0.6921 0.6045 0.032 Uiso calc R 1
C C15 0.55900(15) 0.58264(10) 0.48029(16) 0.0284(5) Uani d . 1
H H15A 0.5012 0.5782 0.4397 0.034 Uiso calc R 1
H H15B 0.5572 0.5526 0.5284 0.034 Uiso calc R 1
C C16 0.64805(14) 0.57405(10) 0.42577(14) 0.0254(5) Uani d . 1
H H16A 0.6480 0.5342 0.4001 0.031 Uiso calc R 1
H H16B 0.6471 0.6021 0.3748 0.031 Uiso calc R 1

loop_
_atom_site_aniso_label
_atom_site_aniso_U_11
_atom_site_aniso_U_22
_atom_site_aniso_U_33
_atom_site_aniso_U_12
_atom_site_aniso_U_13
_atom_site_aniso_U_23
Bi1 0.01352(3) 0.01870(3) 0.01912(3) -0.00108(2) 0.00093(2) -0.00093(2)
Cl1 0.0228(3) 0.0167(3) 0.0330(4) 0.000 -0.0039(3) 0.000
Cl2 0.0241(2) 0.0284(2) 0.0269(2) -0.00434(18) 0.00425(19) -0.00849(19)
Cl3 0.0214(2) 0.0372(2) 0.0214(2) 0.00634(19) -0.00045(18) -0.0049(2)
Cl4 0.0214(2) 0.0466(3) 0.0275(3) 0.0063(2) -0.00225(19) 0.0042(2)
Cl5 0.0332(3) 0.0226(2) 0.0480(3) -0.0083(2) 0.0071(2) -0.0018(2)
Cl6 0.0209(3) 0.0200(3) 0.0671(5) 0.000 0.0154(3) 0.000
F1 0.0198(5) 0.0281(6) 0.0351(7) -0.0095(5) 0.0049(5) -0.0042(5)
O1 0.0213(7) 0.0252(7) 0.0324(8) 0.0038(6) 0.0036(6) -0.0085(6)
O2 0.0182(7) 0.0258(7) 0.0523(10) -0.0008(6) 0.0126(6) -0.0086(7)
O3 0.0206(6) 0.0201(6) 0.0267(7) 0.0011(5) 0.0017(6) -0.0056(5)
O4 0.0324(9) 0.0866(13) 0.0726(13) -0.0253(9) 0.0216(9) -0.0498(11)
N1 0.0134(6) 0.0167(6) 0.0199(7) -0.0018(5) 0.0008(6) -0.0012(6)
N2 0.0109(7) 0.0268(7) 0.0223(8) 0.0003(6) -0.0003(6) -0.0025(7)
N3 0.0158(7) 0.0310(8) 0.0360(10) 0.0057(7) 0.0045(7) 0.0098(8)
C1 0.0142(8) 0.0213(8) 0.0196(9) -0.0020(6) 0.0008(7) 0.0016(7)
C2 0.0151(8) 0.0208(8) 0.0178(8) 0.0006(7) 0.0013(7) -0.0004(7)
C3 0.0183(8) 0.0163(7) 0.0167(8) 0.0006(6) -0.0004(7) 0.0005(7)
C4 0.0157(8) 0.0186(8) 0.0159(8) -0.0006(6) -0.0002(6) -0.0002(7)
C5 0.0194(8) 0.0209(8) 0.0171(8) -0.0032(7) -0.0002(7) -0.0016(7)
C6 0.0148(8) 0.0240(8) 0.0189(9) -0.0045(7) -0.0002(7) -0.0007(7)
C7 0.0159(8) 0.0211(8) 0.0168(8) -0.0015(7) -0.0016(7) 0.0003(7)
C8 0.0165(8) 0.0183(8) 0.0180(8) 0.0006(6) 0.0001(7) -0.0016(7)
C9 0.0141(8) 0.0200(8) 0.0168(8) -0.0002(6) -0.0004(6) 0.0006(7)
C10 0.0171(8) 0.0192(8) 0.0273(10) -0.0027(7) 0.0027(7) -0.0087(7)
C11 0.0277(10) 0.0224(9) 0.0348(12) 0.0019(8) 0.0045(9) 0.0004(9)
C12 0.0200(9) 0.0248(9) 0.0191(9) 0.0019(7) 0.0008(7) 0.0007(7)
C13 0.0175(8) 0.0232(9) 0.0277(10) 0.0006(7) 0.0029(7) -0.0024(8)
C14 0.0199(9) 0.0276(9) 0.0338(11) 0.0043(8) 0.0048(8) 0.0006(9)
C15 0.0157(9) 0.0325(10) 0.0367(12) 0.0009(8) -0.0014(8) 0.0053(9)
C16 0.0169(9) 0.0361(10) 0.0229(10) -0.0016(8) -0.0028(7) 0.0020(8)

loop_
_atom_type_symbol
_atom_type_description
_atom_type_scat_dispersion_real
_atom_type_scat_dispersion_imag
_atom_type_scat_source
C C 0.0033 0.0016 'International Tables Vol C Tables 4.2.6.8 and 6.1.1.4'
H H 0.0000 0.0000 'International Tables Vol C Tables 4.2.6.8 and 6.1.1.4'
N N 0.0061 0.0033 'International Tables Vol C Tables 4.2.6.8 and 6.1.1.4'
O O 0.0106 0.0060 'International Tables Vol C Tables 4.2.6.8 and 6.1.1.4'
F F 0.0171 0.0103 'International Tables Vol C Tables 4.2.6.8 and 6.1.1.4'
Cl Cl 0.1484 0.1585 'International Tables Vol C Tables 4.2.6.8 and 6.1.1.4'
Bi Bi -4.1077 10.2566 'International Tables Vol C Tables 4.2.6.8 and 6.1.1.4'

loop_
_geom_angle_atom_site_label_1
_geom_angle_atom_site_label_2
_geom_angle_atom_site_label_3
_geom_angle_site_symmetry_3
_geom_angle
Cl4 Bi1 Cl3 . 92.375(18)
Cl4 Bi1 Cl5 . 96.10(2)
Cl3 Bi1 Cl5 . 97.124(19)
Cl4 Bi1 Cl1 . 94.585(16)
Cl3 Bi1 Cl1 . 93.506(14)
Cl5 Bi1 Cl1 . 164.578(16)
Cl4 Bi1 Cl2 . 88.285(17)
Cl3 Bi1 Cl2 . 170.408(16)
Cl5 Bi1 Cl2 . 92.318(17)
Cl1 Bi1 Cl2 . 76.903(12)
Cl4 Bi1 Cl2 2 169.401(17)
Cl3 Bi1 Cl2 2 84.255(16)
Cl5 Bi1 Cl2 2 94.291(17)
Cl1 Bi1 Cl2 2 75.647(12)
Cl2 Bi1 Cl2 2 93.385(16)
Bi1 Cl1 Bi1 2 82.867(18)
Bi1 Cl2 Bi1 2 79.513(14)
C12 O2 H2 . 109.5
C3 O3 H3 . 109.5
H4A O4 H4B . 110(4)
C1 N1 C9 . 120.76(15)
C1 N1 C10 . 118.00(15)
C9 N1 C10 . 121.24(15)
C7 N2 C13 . 116.96(15)
C7 N2 C16 . 116.57(16)
C13 N2 C16 . 111.13(16)
C14 N3 C15 . 110.96(16)
C14 N3 H3A . 109.4
C15 N3 H3A . 109.4
C14 N3 H3B . 109.4
C15 N3 H3B . 109.4
H3A N3 H3B . 108.0
N1 C1 C2 . 122.72(17)
N1 C1 H1 . 118.6
C2 C1 H1 . 118.6
C1 C2 C3 . 119.14(17)
C1 C2 C12 . 121.21(17)
C3 C2 C12 . 119.62(16)
O3 C3 C2 . 123.19(17)
O3 C3 C4 . 118.21(16)
C2 C3 C4 . 118.61(16)
C5 C4 C9 . 118.83(17)
C5 C4 C3 . 121.43(17)
C9 C4 C3 . 119.70(16)
C6 C5 C4 . 119.41(17)
C6 C5 H5 . 120.3
C4 C5 H5 . 120.3
C5 C6 F1 . 118.21(17)
C5 C6 C7 . 123.80(17)
F1 C6 C7 . 117.90(16)
C8 C7 N2 . 123.26(17)
C8 C7 C6 . 116.27(17)
N2 C7 C6 . 120.35(16)
C7 C8 C9 . 121.19(17)
C7 C8 H8 . 119.4
C9 C8 H8 . 119.4
N1 C9 C8 . 120.56(16)
N1 C9 C4 . 119.04(16)
C8 C9 C4 . 120.39(16)
N1 C10 C11 . 112.43(16)
N1 C10 H10A . 109.1
C11 C10 H10A . 109.1
N1 C10 H10B . 109.1
C11 C10 H10B . 109.1
H10A C10 H10B . 107.9
C10 C11 H11A . 109.5
C10 C11 H11B . 109.5
H11A C11 H11B . 109.5
C10 C11 H11C . 109.5
H11A C11 H11C . 109.5
H11B C11 H11C . 109.5
O1 C12 O2 . 124.09(19)
O1 C12 C2 . 121.17(18)
O2 C12 C2 . 114.74(17)
N2 C13 C14 . 110.36(16)
N2 C13 H13A . 109.6
C14 C13 H13A . 109.6
N2 C13 H13B . 109.6
C14 C13 H13B . 109.6
H13A C13 H13B . 108.1
N3 C14 C13 . 110.88(18)
N3 C14 H14A . 109.5
C13 C14 H14A . 109.5
N3 C14 H14B . 109.5
C13 C14 H14B . 109.5
H14A C14 H14B . 108.1
N3 C15 C16 . 110.00(17)
N3 C15 H15A . 109.7
C16 C15 H15A . 109.7
N3 C15 H15B . 109.7
C16 C15 H15B . 109.7
H15A C15 H15B . 108.2
N2 C16 C15 . 110.71(17)
N2 C16 H16A . 109.5
C15 C16 H16A . 109.5
N2 C16 H16B . 109.5
C15 C16 H16B . 109.5
H16A C16 H16B . 108.1

loop_
_geom_bond_atom_site_label_1
_geom_bond_atom_site_label_2
_geom_bond_site_symmetry_2
_geom_bond_distance
_geom_bond_publ_flag
Bi1 Bi1 2 3.7851(3) y
Bi1 Cl4 . 2.5471(6) y
Bi1 Cl3 . 2.5497(5) y
Bi1 Cl5 . 2.5781(5) y
Bi1 Cl1 . 2.8599(5) y
Bi1 Cl2 . 2.9194(6) y
Bi1 Cl2 2 2.9984(6) y
Cl1 Bi1 2 2.8599(5) ?
Cl2 Bi1 2 2.9984(6) ?
F1 C6 . 1.357(2) ?
O1 C12 . 1.226(2) ?
O2 C12 . 1.313(2) ?
O2 H2 . 0.830 ?
O3 C3 . 1.319(2) ?
O3 H3 . 0.830 ?
O4 H4A . 0.715(18) ?
O4 H4B . 0.717(19) ?
N1 C1 . 1.326(2) ?
N1 C9 . 1.398(2) ?
N1 C10 . 1.493(2) ?
N2 C7 . 1.393(2) ?
N2 C13 . 1.464(3) ?
N2 C16 . 1.477(3) ?
N3 C14 . 1.490(3) ?
N3 C15 . 1.492(3) ?
N3 H3A . 0.910 ?
N3 H3B . 0.910 ?
C1 C2 . 1.393(3) ?
C1 H1 . 0.940 ?
C2 C3 . 1.402(3) ?
C2 C12 . 1.479(3) ?
C3 C4 . 1.424(3) ?
C4 C5 . 1.408(3) ?
C4 C9 . 1.411(3) ?
C5 C6 . 1.357(3) ?
C5 H5 . 0.940 ?
C6 C7 . 1.430(3) ?
C7 C8 . 1.391(3) ?
C8 C9 . 1.410(3) ?
C8 H8 . 0.940 ?
C10 C11 . 1.504(3) ?
C10 H10A . 0.980 ?
C10 H10B . 0.980 ?
C11 H11A . 0.970 ?
C11 H11B . 0.970 ?
C11 H11C . 0.970 ?
C13 C14 . 1.522(3) ?
C13 H13A . 0.980 ?
C13 H13B . 0.980 ?
C14 H14A . 0.980 ?
C14 H14B . 0.980 ?
C15 C16 . 1.517(3) ?
C15 H15A . 0.980 ?
C15 H15B . 0.980 ?
C16 H16A . 0.980 ?
C16 H16B . 0.980 ?

loop_
_geom_hbond_atom_site_label_D
_geom_hbond_atom_site_label_H
_geom_hbond_atom_site_label_A
_geom_hbond_site_symmetry_A
_geom_hbond_distance_DH
_geom_hbond_distance_HA
_geom_hbond_distance_DA
_geom_hbond_angle_DHA
O3 H3 O1 . 0.83 1.85 2.583(2) 146
O2 H2 Cl6 1_655 0.83 2.19 3.0150(15) 173
O4 H4A Cl5 . 0.715(18) 2.563(18) 3.270(2) 170(4)
O4 H4B Cl6 . 0.717(19) 2.47(2) 3.146(2) 157(4)
N3 H3A Cl2 3 0.91 2.51 3.3961(19) 165
N3 H3B O4 6_566 0.91 1.82 2.693(3) 160
